data_7059881
loop_
_publ_author_name
'Harrison, Daniel P.'
'Kumar, Varshini J.'
'Noppers, Johanna N.'
'Gluyas, Josef B. G.'
'Sobolev, Alexandre N.'
'Moggach, Stephen A.'
'Low, Paul J.'

_publ_section_title
;
 Iron vs. ruthenium: syntheses, structures and IR spectroelectrochemical
 characterisation of half-sandwich Group 8 acetylide complexes
;
_journal_issue 33
_journal_name_full 'New Journal of Chemistry'
_journal_page_first 14932
_journal_page_last 14943
_journal_paper_doi 10.1039/D0NJ03093G
_journal_volume 45
_journal_year 2021
_chemical_absolute_configuration ad
_chemical_formula_moiety 'C42 H48 P2 Ru'
_chemical_formula_sum 'C42 H48 P2 Ru'
_chemical_formula_weight 715.81
_space_group_crystal_system monoclinic
_space_group_IT_number 4
_space_group_name_Hall 'P 2yb'
_space_group_name_H-M_alt 'P 1 21 1'
_atom_sites_solution_hydrogens geom
_atom_sites_solution_primary iterative
_audit_creation_date 2020-06-16
_audit_creation_method
;
Olex2 1.3
(compiled 2020.02.04 svn.rd84adfe8 for OlexSys, GUI svn.r6032)
;
_audit_update_record
;
2020-06-15 deposited with the CCDC.	2020-08-05 downloaded from the CCDC.
;
_cell_angle_alpha 90
_cell_angle_beta 96.473(2)
_cell_angle_gamma 90
_cell_formula_units_Z 2
_cell_length_a 8.7348(2)
_cell_length_b 19.3206(4)
_cell_length_c 10.6426(2)
_cell_measurement_reflns_used 21893
_cell_measurement_temperature 99(3)
_cell_measurement_theta_max 27.3910
_cell_measurement_theta_min 3.5710
_cell_volume 1784.61(6)
_computing_cell_refinement 'CrysAlisPro 1.171.40.53 (Rigaku OD, 2019)'
_computing_data_collection 'CrysAlisPro 1.171.40.53 (Rigaku OD, 2019)'
_computing_data_reduction 'CrysAlisPro 1.171.40.53 (Rigaku OD, 2019)'
_computing_molecular_graphics 'Olex2 1.3 (Dolomanov et al., 2009)'
_computing_publication_material 'Olex2 1.3 (Dolomanov et al., 2009)'
_computing_structure_refinement 'SHELXL 2018/3 (Sheldrick, 2015)'
_computing_structure_solution 'olex2.solve 1.3 (Bourhis et al., 2015)'
_diffrn_ambient_environment N~2~
_diffrn_ambient_temperature 99(3)
_diffrn_detector 'CCD plate'
_diffrn_detector_area_resol_mean 10.4738
_diffrn_detector_type Ruby
_diffrn_measured_fraction_theta_full 0.997
_diffrn_measured_fraction_theta_max 0.962
_diffrn_measurement_details
;
List of Runs (angles in degrees, time in seconds):

  # Type    Start    End  Width  t~exp~   \w     \q     \k     \f   Frames
#--------------------------------------------------------------------------
  1  \w    -48.00  73.00   1.00    7.50    --  -11.48  77.00  30.00  121
  2  \w    -25.00  96.00   1.00    7.50    --   11.56  77.00 -60.00  121
  3  \w    -25.00  96.00   1.00    7.50    --   11.56  77.00  90.00  121
  4  \w    -25.00  96.00   1.00    7.50    --   11.56  77.00 150.00  121
  5  \w   -104.00 -35.00   1.00    7.50    --  -11.48-178.00-180.00   69
  6  \w   -104.00 -35.00   1.00    7.50    --  -11.48-178.00  60.00   69
  7  \w     -4.00  56.00   1.00    7.50    --   11.56 -99.00 120.00   60
  8  \w     -4.00  56.00   1.00    7.50    --   11.56 -99.00 -30.00   60
  9  \w    -66.00  44.00   1.00    7.50    --   11.56 -57.00-180.00  110
 10  \w     57.00 104.00   1.00    7.50    --   11.56 178.00 -30.00   47
 11  \w    -63.00  14.00   1.00    7.50    --  -11.48 112.00 153.00   77
 12  \w     -4.00  56.00   1.00    7.50    --   11.56 -99.00-180.00   60
 13  \w     57.00 104.00   1.00    7.50    --   11.56 178.00-120.00   47
 14  \w      8.00  63.00   1.00    7.50    --   11.56-112.00  61.00   55
 15  \w    -80.00  77.00   1.00    7.50    --   11.56   0.00-180.00  157
 16  \w     -4.00  56.00   1.00    7.50    --   11.56 -99.00 -90.00   60
;
_diffrn_measurement_device 'four-circle diffractometer'
_diffrn_measurement_device_type 'Xcalibur, Ruby, Gemini ultra'
_diffrn_measurement_method '\w scans'
_diffrn_orient_matrix_type 'CrysAlisPro convention (1999,Acta A55,543-557)'
_diffrn_orient_matrix_UB_11 -0.0780968000
_diffrn_orient_matrix_UB_12 -0.0107541000
_diffrn_orient_matrix_UB_13 -0.0050995000
_diffrn_orient_matrix_UB_21 -0.0239860000
_diffrn_orient_matrix_UB_22 0.0343936000
_diffrn_orient_matrix_UB_23 -0.0149984000
_diffrn_orient_matrix_UB_31 0.0021817000
_diffrn_orient_matrix_UB_32 -0.0070601000
_diffrn_orient_matrix_UB_33 -0.0651572000
_diffrn_radiation_monochromator graphite
_diffrn_radiation_probe x-ray
_diffrn_radiation_type 'Mo K\a'
_diffrn_radiation_wavelength 0.71073
_diffrn_reflns_av_R_equivalents 0.0659
_diffrn_reflns_av_unetI/netI 0.0549
_diffrn_reflns_Laue_measured_fraction_full 0.997
_diffrn_reflns_Laue_measured_fraction_max 0.962
_diffrn_reflns_limit_h_max 11
_diffrn_reflns_limit_h_min -11
_diffrn_reflns_limit_k_max 25
_diffrn_reflns_limit_k_min -25
_diffrn_reflns_limit_l_max 14
_diffrn_reflns_limit_l_min -13
_diffrn_reflns_number 55220
_diffrn_reflns_point_group_measured_fraction_full 0.998
_diffrn_reflns_point_group_measured_fraction_max 0.924
_diffrn_reflns_theta_full 25.242
_diffrn_reflns_theta_max 28.218
_diffrn_reflns_theta_min 3.155
_diffrn_source 'fine-focus sealed X-ray tube'
_diffrn_source_type 'Enhance (Mo) X-ray Source'
_exptl_absorpt_coefficient_mu 0.557
_exptl_absorpt_correction_T_max 1.00000
_exptl_absorpt_correction_T_min 0.94482
_exptl_absorpt_correction_type multi-scan
_exptl_absorpt_process_details
;
CrysAlisPro 1.171.40.53 (Rigaku Oxford Diffraction, 2019)
Empirical absorption correction using spherical harmonics,
 implemented in SCALE3 ABSPACK scaling algorithm.
;
_exptl_crystal_colour 'clear light yellow'
_exptl_crystal_density_diffrn 1.332
_exptl_crystal_description block
_exptl_crystal_F_000 748
_exptl_crystal_size_max 0.356
_exptl_crystal_size_mid 0.148
_exptl_crystal_size_min 0.081
_refine_diff_density_max 1.163
_refine_diff_density_min -0.483
_refine_diff_density_rms 0.092
_refine_ls_abs_structure_details
;
 Flack x determined using 2997 quotients [(I+)-(I-)]/[(I+)+(I-)]
 (Parsons, Flack and Wagner, Acta Cryst. B69 (2013) 249-259).
;
_refine_ls_abs_structure_Flack -0.047(13)
_refine_ls_extinction_method none
_refine_ls_goodness_of_fit_ref 1.084
_refine_ls_hydrogen_treatment constr
_refine_ls_matrix_type full
_refine_ls_number_parameters 390
_refine_ls_number_reflns 8148
_refine_ls_number_restraints 1
_refine_ls_restrained_S_all 1.084
_refine_ls_R_factor_all 0.0504
_refine_ls_R_factor_gt 0.0371
_refine_ls_shift/su_max 0.001
_refine_ls_shift/su_mean 0.000
_refine_ls_structure_factor_coef Fsqd
_refine_ls_weighting_details 'w=1/[\s^2^(Fo^2^)+(0.0167P)^2^+1.2232P] where P=(Fo^2^+2Fc^2^)/3'
_refine_ls_weighting_scheme calc
_refine_ls_wR_factor_gt 0.0599
_refine_ls_wR_factor_ref 0.0655
_reflns_Friedel_coverage 0.866
_reflns_Friedel_fraction_full 0.998
_reflns_Friedel_fraction_max 0.884
_reflns_number_gt 7175
_reflns_number_total 8148
_reflns_threshold_expression 'I > 2\s(I)'
_cod_data_source_file d0nj03093g2.cif
_cod_data_source_block dph121
_cod_depositor_comments 'Adding full bibliography for 7059874--7059882.cif.'
_cod_original_sg_symbol_H-M 'P 21'
_cod_database_code 7059881
_shelx_shelxl_version_number 2018/3
_chemical_oxdiff_formula 'Ru1 P2 C36 H35'
_chemical_oxdiff_usercomment 'Varshini for P Low'
_shelx_space_group_comment
;
The symmetry employed for this shelxl refinement is uniquely defined
by the following loop, which should always be used as a source of
symmetry information in preference to the above space-group names.
They are only intended as comments.
;
_reflns_odcompleteness_completeness 99.70
_reflns_odcompleteness_iscentric 1
_reflns_odcompleteness_theta 24.97
_olex2_refinement_description
;
1. Fixed Uiso
 At 1.2 times of:
  All C(H) groups, All C(H,H) groups
 At 1.5 times of:
  All C(H,H,H) groups
2. Uiso/Uaniso restraints and constraints
Uanis(C35) = Uanis(C36) = Uanis(C37) = Uanis(C33) = Uanis(C34)
3.a Secondary CH2 refined with riding coordinates:
 C7(H7A,H7B), C8(H8A,H8B)
3.b Aromatic/amide H refined with riding coordinates:
 C26(H26), C16(H16), C10(H10), C28(H28), C14(H14), C17(H17), C25(H25),
 C24(H24), C12(H12), C30(H30), C18(H18), C29(H29), C11(H11), C20(H20), C19(H19),
  C23(H23), C13(H13), C22(H22), C32(H32), C31(H31)
3.c Idealised Me refined as rotating group:
 C340(H34A,H34B,H34C), C350(H35A,H35B,H35C), C330(H33A,H33B,H33C), C370(H37A,
 H37B,H37C), C360(H36A,H36B,H36C), C6(H6A,H6B,H6C), C5(H5A,H5B,H5C), C4(H4A,H4B,
 H4C)
;
_olex2_submission_special_instructions 'No special instructions were received'
_oxdiff_exptl_absorpt_empirical_details
;
Empirical correction (ABSPACK) includes:
- Absorption correction using spherical harmonics
- Frame scaling
;
_oxdiff_exptl_absorpt_empirical_full_max 1.091
_oxdiff_exptl_absorpt_empirical_full_min 0.932

loop_
_space_group_symop_operation_xyz
'x, y, z'
'-x, y+1/2, -z'

loop_
_atom_site_label
_atom_site_type_symbol
_atom_site_fract_x
_atom_site_fract_y
_atom_site_fract_z
_atom_site_U_iso_or_equiv
_atom_site_adp_type
_atom_site_occupancy
_atom_site_site_symmetry_order
_atom_site_calc_flag
_atom_site_refinement_flags_posn
_atom_site_refinement_flags_adp
_atom_site_refinement_flags_occupancy
_atom_site_disorder_assembly
_atom_site_disorder_group
Ru1 Ru 0.57101(3) 0.50268(2) 0.24094(3) 0.01097(8) Uani 1 1 d . . . . .
P002 P 0.69350(10) 0.50845(8) 0.06688(8) 0.0123(2) Uani 1 1 d . . . . .
P003 P 0.80301(12) 0.53643(6) 0.33483(10) 0.0126(2) Uani 1 1 d . . . . .
C1 C 0.6613(5) 0.4068(2) 0.2583(4) 0.0132(9) Uani 1 1 d . . . . .
C2 C 0.7072(5) 0.3476(2) 0.2724(4) 0.0173(10) Uani 1 1 d . . . . .
C15 C 0.8738(4) 0.5089(3) 0.4973(3) 0.0155(9) Uani 1 1 d . . . . .
C26 C 0.6581(5) 0.6515(2) 0.0303(4) 0.0177(10) Uani 1 1 d . . . . .
H26 H 0.624213 0.651313 0.110103 0.021 Uiso 1 1 calc R U . . .
C34 C 0.3283(5) 0.4686(2) 0.1929(4) 0.0132(4) Uani 1 1 d . . . . .
C16 C 0.8068(5) 0.4530(2) 0.5503(4) 0.0189(10) Uani 1 1 d . . . . .
H16 H 0.721689 0.431421 0.506596 0.023 Uiso 1 1 calc R U . . .
C37 C 0.4003(5) 0.5305(2) 0.3772(4) 0.0132(4) Uani 1 1 d . . . . .
C7 C 0.9058(4) 0.4963(3) 0.1056(3) 0.0183(9) Uani 1 1 d . . . . .
H7A H 0.935530 0.452215 0.072101 0.022 Uiso 1 1 calc R U . . .
H7B H 0.959537 0.532531 0.065180 0.022 Uiso 1 1 calc R U . . .
C35 C 0.3372(5) 0.5406(2) 0.1612(4) 0.0132(4) Uani 1 1 d . . . . .
C8 C 0.9542(4) 0.4981(4) 0.2480(3) 0.0150(8) Uani 1 1 d . . . . .
H8A H 1.048039 0.525025 0.264902 0.018 Uiso 1 1 calc R U . . .
H8B H 0.975812 0.451419 0.278313 0.018 Uiso 1 1 calc R U . . .
C10 C 0.6908(6) 0.3768(3) -0.0411(4) 0.0197(10) Uani 1 1 d . . . . .
H10 H 0.768344 0.366193 0.023259 0.024 Uiso 1 1 calc R U . . .
C28 C 0.7670(5) 0.6695(2) 0.4241(4) 0.0194(10) Uani 1 1 d . . . . .
H28 H 0.705428 0.647905 0.478291 0.023 Uiso 1 1 calc R U . . .
C340 C 0.2806(5) 0.4096(2) 0.1077(4) 0.0199(10) Uani 1 1 d . . . . .
H34A H 0.276006 0.424494 0.021314 0.030 Uiso 1 1 calc R U . . .
H34B H 0.180945 0.393483 0.124405 0.030 Uiso 1 1 calc R U . . .
H34C H 0.354165 0.372743 0.122400 0.030 Uiso 1 1 calc R U . . .
C27 C 0.8447(5) 0.6291(2) 0.3427(4) 0.0157(9) Uani 1 1 d . . . . .
C3 C 0.7751(5) 0.2785(2) 0.3026(4) 0.0206(10) Uani 1 1 d . . . . .
C14 C 0.5176(5) 0.4579(2) -0.1512(4) 0.0187(10) Uani 1 1 d . . . . .
H14 H 0.479241 0.502712 -0.161474 0.022 Uiso 1 1 calc R U . . .
C36 C 0.3821(5) 0.5790(2) 0.2750(4) 0.0132(4) Uani 1 1 d . . . . .
C21 C 0.6929(5) 0.5893(3) -0.0257(4) 0.0171(10) Uani 1 1 d . . . . .
C350 C 0.2872(5) 0.5727(3) 0.0343(4) 0.0213(10) Uani 1 1 d . . . . .
H35A H 0.360777 0.607236 0.016180 0.032 Uiso 1 1 calc R U . . .
H35B H 0.187963 0.593883 0.035527 0.032 Uiso 1 1 calc R U . . .
H35C H 0.281154 0.537592 -0.029872 0.032 Uiso 1 1 calc R U . . .
C9 C 0.6350(5) 0.4436(2) -0.0538(4) 0.0161(10) Uani 1 1 d . . . . .
C17 C 0.8663(6) 0.4287(2) 0.6694(4) 0.0239(11) Uani 1 1 d . . . . .
H17 H 0.820313 0.391165 0.704949 0.029 Uiso 1 1 calc R U . . .
C25 C 0.6734(5) 0.7140(2) -0.0316(4) 0.0232(11) Uani 1 1 d . . . . .
H25 H 0.648708 0.755311 0.006132 0.028 Uiso 1 1 calc R U . . .
C330 C 0.3572(5) 0.3986(2) 0.4036(4) 0.0189(10) Uani 1 1 d . . . . .
H33A H 0.383693 0.359817 0.354017 0.028 Uiso 1 1 calc R U . . .
H33B H 0.254351 0.392852 0.425568 0.028 Uiso 1 1 calc R U . . .
H33C H 0.427911 0.401376 0.479373 0.028 Uiso 1 1 calc R U . . .
C33 C 0.3661(5) 0.4632(2) 0.3294(4) 0.0132(4) Uani 1 1 d . . . . .
C24 C 0.7252(6) 0.7145(2) -0.1490(5) 0.0265(11) Uani 1 1 d . . . . .
H24 H 0.736878 0.756271 -0.190258 0.032 Uiso 1 1 calc R U . . .
C370 C 0.4313(5) 0.5489(2) 0.5157(4) 0.0193(10) Uani 1 1 d . . . . .
H37A H 0.505147 0.517156 0.557044 0.029 Uiso 1 1 calc R U . . .
H37B H 0.337102 0.546091 0.554066 0.029 Uiso 1 1 calc R U . . .
H37C H 0.471276 0.595151 0.524139 0.029 Uiso 1 1 calc R U . . .
C12 C 0.5161(6) 0.3393(3) -0.2189(4) 0.0271(11) Uani 1 1 d . . . . .
H12 H 0.476992 0.304428 -0.273676 0.033 Uiso 1 1 calc R U . . .
C30 C 0.8735(6) 0.7731(3) 0.3462(5) 0.0299(12) Uani 1 1 d . . . . .
H30 H 0.883502 0.820978 0.347125 0.036 Uiso 1 1 calc R U . . .
C360 C 0.3818(5) 0.6563(2) 0.2855(4) 0.0205(10) Uani 1 1 d . . . . .
H36A H 0.458279 0.670538 0.352408 0.031 Uiso 1 1 calc R U . . .
H36B H 0.282144 0.671768 0.303545 0.031 Uiso 1 1 calc R U . . .
H36C H 0.404875 0.676274 0.207136 0.031 Uiso 1 1 calc R U . . .
C18 C 0.9925(5) 0.4600(3) 0.7342(4) 0.0247(11) Uani 1 1 d . . . . .
H18 H 1.032596 0.443350 0.813091 0.030 Uiso 1 1 calc R U . . .
C29 C 0.7799(6) 0.7410(3) 0.4258(5) 0.0260(13) Uani 1 1 d . . . . .
H29 H 0.726438 0.767185 0.479704 0.031 Uiso 1 1 calc R U . . .
C11 C 0.6313(6) 0.3253(2) -0.1243(4) 0.0267(11) Uani 1 1 d . . . . .
H11 H 0.670564 0.280569 -0.115309 0.032 Uiso 1 1 calc R U . . .
C20 C 1.0006(5) 0.5414(3) 0.5645(4) 0.0216(10) Uani 1 1 d . . . . .
H20 H 1.045210 0.579749 0.530490 0.026 Uiso 1 1 calc R U . . .
C19 C 1.0596(5) 0.5161(3) 0.6821(4) 0.0279(15) Uani 1 1 d . . . . .
H19 H 1.145145 0.537247 0.726095 0.033 Uiso 1 1 calc R U . . .
C23 C 0.7601(6) 0.6528(3) -0.2058(5) 0.0290(12) Uani 1 1 d . . . . .
H23 H 0.794266 0.653333 -0.285452 0.035 Uiso 1 1 calc R U . . .
C6 C 0.7213(9) 0.2514(4) 0.4237(7) 0.064(3) Uani 1 1 d . . . . .
H6A H 0.744056 0.284825 0.489839 0.096 Uiso 1 1 calc R U . . .
H6B H 0.773463 0.208786 0.447091 0.096 Uiso 1 1 calc R U . . .
H6C H 0.612163 0.243360 0.410833 0.096 Uiso 1 1 calc R U . . .
C13 C 0.4581(5) 0.4061(3) -0.2322(4) 0.0243(11) Uani 1 1 d . . . . .
H13 H 0.379117 0.416109 -0.295744 0.029 Uiso 1 1 calc R U . . .
C22 C 0.7445(6) 0.5908(2) -0.1449(4) 0.0233(11) Uani 1 1 d . . . . .
H22 H 0.768603 0.549592 -0.183539 0.028 Uiso 1 1 calc R U . . .
C32 C 0.9378(5) 0.6622(2) 0.2644(4) 0.0225(10) Uani 1 1 d . . . . .
H32 H 0.991775 0.636314 0.210310 0.027 Uiso 1 1 calc R U . . .
C31 C 0.9511(6) 0.7342(3) 0.2661(5) 0.0285(13) Uani 1 1 d . . . . .
H31 H 1.013094 0.755956 0.212555 0.034 Uiso 1 1 calc R U . . .
C5 C 0.9509(7) 0.2861(3) 0.3223(7) 0.0481(18) Uani 1 1 d . . . . .
H5A H 0.985968 0.305699 0.247743 0.072 Uiso 1 1 calc R U . . .
H5B H 0.997166 0.241407 0.338175 0.072 Uiso 1 1 calc R U . . .
H5C H 0.979508 0.315886 0.393187 0.072 Uiso 1 1 calc R U . . .
C4 C 0.7352(9) 0.2272(3) 0.1948(6) 0.062(2) Uani 1 1 d . . . . .
H4A H 0.625447 0.221540 0.180299 0.093 Uiso 1 1 calc R U . . .
H4B H 0.782456 0.183313 0.216891 0.093 Uiso 1 1 calc R U . . .
H4C H 0.772667 0.244383 0.119329 0.093 Uiso 1 1 calc R U . . .

loop_
_atom_site_aniso_label
_atom_site_aniso_U_11
_atom_site_aniso_U_22
_atom_site_aniso_U_33
_atom_site_aniso_U_23
_atom_site_aniso_U_13
_atom_site_aniso_U_12
Ru1 0.00943(14) 0.01128(15) 0.01235(14) 0.00038(19) 0.00194(10) 0.00023(19)
P002 0.0109(4) 0.0138(6) 0.0125(4) -0.0007(6) 0.0024(3) -0.0006(6)
P003 0.0112(5) 0.0134(5) 0.0134(5) -0.0007(4) 0.0020(4) 0.0001(5)
C1 0.011(2) 0.015(2) 0.014(2) -0.0007(17) 0.0012(16) 0.0000(18)
C2 0.012(2) 0.020(3) 0.020(2) -0.0009(18) 0.0017(18) -0.0011(19)
C15 0.0112(17) 0.021(3) 0.0145(17) 0.001(2) 0.0015(14) 0.006(2)
C26 0.018(2) 0.018(2) 0.018(2) -0.0007(19) 0.0054(19) -0.0021(19)
C34 0.0067(8) 0.0151(10) 0.0185(12) 0.0008(9) 0.0039(8) -0.0007(9)
C16 0.020(2) 0.021(2) 0.015(2) -0.0015(18) 0.0017(18) 0.0027(19)
C37 0.0067(8) 0.0151(10) 0.0185(12) 0.0008(9) 0.0039(8) -0.0007(9)
C7 0.0120(18) 0.023(3) 0.0203(19) -0.001(2) 0.0046(15) 0.001(3)
C35 0.0067(8) 0.0151(10) 0.0185(12) 0.0008(9) 0.0039(8) -0.0007(9)
C8 0.0120(18) 0.013(2) 0.0202(18) -0.002(2) 0.0025(14) -0.002(3)
C10 0.026(3) 0.019(3) 0.015(2) 0.001(2) 0.004(2) 0.002(2)
C28 0.017(2) 0.019(2) 0.022(2) 0.0006(19) -0.0009(19) -0.0004(19)
C340 0.014(2) 0.023(3) 0.023(2) 0.000(2) 0.0031(19) -0.001(2)
C27 0.013(2) 0.016(2) 0.016(2) 0.0009(18) -0.0062(17) -0.0012(18)
C3 0.023(3) 0.014(2) 0.024(2) 0.0006(19) 0.000(2) 0.004(2)
C14 0.020(2) 0.020(2) 0.016(2) 0.0004(19) 0.0044(18) 0.001(2)
C36 0.0067(8) 0.0151(10) 0.0185(12) 0.0008(9) 0.0039(8) -0.0007(9)
C21 0.016(3) 0.017(3) 0.019(2) 0.001(2) 0.0051(19) -0.002(2)
C350 0.017(2) 0.022(3) 0.025(3) 0.004(2) 0.001(2) 0.000(2)
C9 0.018(3) 0.018(3) 0.014(2) -0.0019(18) 0.0091(19) -0.0042(19)
C17 0.029(3) 0.023(3) 0.021(2) 0.004(2) 0.010(2) 0.006(2)
C25 0.025(3) 0.019(3) 0.026(3) -0.002(2) 0.004(2) 0.002(2)
C330 0.017(2) 0.020(3) 0.020(2) 0.0003(19) 0.0049(18) -0.003(2)
C33 0.0067(8) 0.0151(10) 0.0185(12) 0.0008(9) 0.0039(8) -0.0007(9)
C24 0.037(3) 0.013(2) 0.031(3) 0.009(2) 0.011(2) -0.001(2)
C370 0.020(2) 0.021(3) 0.018(2) -0.0031(19) 0.0080(18) -0.001(2)
C12 0.035(3) 0.029(3) 0.017(2) -0.005(2) 0.004(2) -0.013(2)
C30 0.031(3) 0.011(2) 0.045(3) 0.001(2) -0.012(2) -0.002(2)
C360 0.019(2) 0.015(2) 0.028(3) 0.0034(19) 0.006(2) 0.0059(19)
C18 0.022(3) 0.037(3) 0.014(2) 0.001(2) 0.0011(19) 0.011(2)
C29 0.021(3) 0.024(3) 0.030(3) -0.006(2) -0.007(2) 0.000(2)
C11 0.043(3) 0.015(3) 0.022(3) -0.004(2) 0.005(2) -0.005(2)
C20 0.016(2) 0.029(3) 0.019(2) 0.002(2) 0.0018(18) -0.002(2)
C19 0.014(2) 0.049(5) 0.019(2) -0.004(2) -0.0038(17) 0.002(2)
C23 0.043(3) 0.024(3) 0.024(3) 0.004(2) 0.018(2) -0.003(2)
C6 0.096(7) 0.034(4) 0.070(5) 0.031(4) 0.047(5) 0.035(4)
C13 0.024(3) 0.034(3) 0.016(2) 0.000(2) 0.0029(19) -0.005(2)
C22 0.033(3) 0.015(2) 0.024(3) -0.0030(19) 0.010(2) -0.001(2)
C32 0.024(3) 0.021(3) 0.022(2) -0.003(2) 0.003(2) -0.002(2)
C31 0.033(3) 0.022(3) 0.030(3) 0.004(2) 0.001(2) -0.013(2)
C5 0.029(3) 0.041(4) 0.072(5) 0.011(4) -0.006(3) 0.016(3)
C4 0.092(6) 0.023(3) 0.059(4) -0.013(3) -0.039(4) 0.019(3)

loop_
_atom_type_symbol
_atom_type_description
_atom_type_scat_dispersion_real
_atom_type_scat_dispersion_imag
_atom_type_scat_source
C C 0.0033 0.0016 'International Tables Vol C Tables 4.2.6.8 and 6.1.1.4'
H H 0.0000 0.0000 'International Tables Vol C Tables 4.2.6.8 and 6.1.1.4'
P P 0.1023 0.0942 'International Tables Vol C Tables 4.2.6.8 and 6.1.1.4'
Ru Ru -1.2594 0.8363 'International Tables Vol C Tables 4.2.6.8 and 6.1.1.4'

loop_
_exptl_crystal_face_index_h
_exptl_crystal_face_index_k
_exptl_crystal_face_index_l
_exptl_crystal_face_perp_dist
2 -12 -13 0.1505
-1 27 -1 0.0144
1 -27 2 0.0557
0 -6 -14 0.1619
12 2 -4 0.0559
2 6 14 0.1685
-12 -1 5 0.0765

loop_
_geom_angle_atom_site_label_1
_geom_angle_atom_site_label_2
_geom_angle_atom_site_label_3
_geom_angle
_geom_angle_site_symmetry_1
_geom_angle_site_symmetry_3
_geom_angle_publ_flag
P002 Ru1 P003 82.12(4) . . ?
P002 Ru1 C37 158.26(11) . . ?
P002 Ru1 C35 99.79(11) . . ?
P002 Ru1 C36 121.47(11) . . ?
P002 Ru1 C33 147.02(12) . . ?
P003 Ru1 C37 105.80(11) . . ?
P003 Ru1 C36 112.02(11) . . ?
C1 Ru1 P002 84.43(12) . . ?
C1 Ru1 P003 84.39(12) . . ?
C1 Ru1 C34 95.85(17) . . ?
C1 Ru1 C37 116.10(15) . . ?
C1 Ru1 C35 131.70(17) . . ?
C1 Ru1 C36 150.02(16) . . ?
C1 Ru1 C33 88.37(16) . . ?
C34 Ru1 P002 110.84(11) . . ?
C34 Ru1 P003 167.01(11) . . ?
C34 Ru1 C37 62.42(15) . . ?
C34 Ru1 C35 37.49(14) . . ?
C34 Ru1 C36 62.49(16) . . ?
C34 Ru1 C33 38.01(15) . . ?
C37 Ru1 C36 36.82(15) . . ?
C35 Ru1 P003 143.90(12) . . ?
C35 Ru1 C37 61.76(15) . . ?
C35 Ru1 C36 37.07(15) . . ?
C35 Ru1 C33 62.32(15) . . ?
C33 Ru1 P003 129.17(11) . . ?
C33 Ru1 C37 36.62(14) . . ?
C33 Ru1 C36 61.73(16) . . ?
C7 P002 Ru1 111.43(12) . . ?
C21 P002 Ru1 120.62(16) . . ?
C21 P002 C7 99.6(2) . . ?
C9 P002 Ru1 115.17(14) . . ?
C9 P002 C7 105.1(2) . . ?
C9 P002 C21 102.8(2) . . ?
C15 P003 Ru1 121.41(15) . . ?
C15 P003 C8 99.76(19) . . ?
C8 P003 Ru1 108.66(15) . . ?
C27 P003 Ru1 117.96(14) . . ?
C27 P003 C15 101.3(2) . . ?
C27 P003 C8 105.4(3) . . ?
C2 C1 Ru1 175.6(4) . . ?
C1 C2 C3 173.3(5) . . ?
C16 C15 P003 119.7(3) . . ?
C16 C15 C20 119.4(4) . . ?
C20 C15 P003 120.8(4) . . ?
C21 C26 H26 119.7 . . ?
C25 C26 H26 119.7 . . ?
C25 C26 C21 120.7(4) . . ?
C35 C34 Ru1 72.0(3) . . ?
C35 C34 C340 128.2(4) . . ?
C35 C34 C33 106.9(4) . . ?
C340 C34 Ru1 124.2(3) . . ?
C33 C34 Ru1 71.9(2) . . ?
C33 C34 C340 124.7(4) . . ?
C15 C16 H16 119.9 . . ?
C15 C16 C17 120.2(4) . . ?
C17 C16 H16 119.9 . . ?
C36 C37 Ru1 72.1(2) . . ?
C36 C37 C370 125.4(4) . . ?
C33 C37 Ru1 71.3(2) . . ?
C33 C37 C36 109.1(4) . . ?
C33 C37 C370 125.1(4) . . ?
C370 C37 Ru1 128.6(3) . . ?
P002 C7 H7A 109.2 . . ?
P002 C7 H7B 109.2 . . ?
H7A C7 H7B 107.9 . . ?
C8 C7 P002 111.9(2) . . ?
C8 C7 H7A 109.2 . . ?
C8 C7 H7B 109.2 . . ?
C34 C35 Ru1 70.5(3) . . ?
C34 C35 C350 126.3(4) . . ?
C36 C35 Ru1 72.5(2) . . ?
C36 C35 C34 108.6(4) . . ?
C36 C35 C350 124.6(4) . . ?
C350 C35 Ru1 129.3(3) . . ?
P003 C8 H8A 109.3 . . ?
P003 C8 H8B 109.3 . . ?
C7 C8 P003 111.8(3) . . ?
C7 C8 H8A 109.3 . . ?
C7 C8 H8B 109.3 . . ?
H8A C8 H8B 107.9 . . ?
C9 C10 H10 119.9 . . ?
C9 C10 C11 120.2(5) . . ?
C11 C10 H10 119.9 . . ?
C27 C28 H28 119.4 . . ?
C29 C28 H28 119.4 . . ?
C29 C28 C27 121.3(4) . . ?
C34 C340 H34A 109.5 . . ?
C34 C340 H34B 109.5 . . ?
C34 C340 H34C 109.5 . . ?
H34A C340 H34B 109.5 . . ?
H34A C340 H34C 109.5 . . ?
H34B C340 H34C 109.5 . . ?
C28 C27 P003 117.8(3) . . ?
C32 C27 P003 123.5(3) . . ?
C32 C27 C28 118.4(4) . . ?
C2 C3 C6 109.9(4) . . ?
C2 C3 C5 108.3(4) . . ?
C2 C3 C4 111.7(4) . . ?
C6 C3 C5 108.6(5) . . ?
C6 C3 C4 110.4(5) . . ?
C4 C3 C5 107.8(5) . . ?
C9 C14 H14 119.6 . . ?
C13 C14 H14 119.6 . . ?
C13 C14 C9 120.7(4) . . ?
C37 C36 Ru1 71.1(2) . . ?
C37 C36 C35 107.5(4) . . ?
C37 C36 C360 126.7(4) . . ?
C35 C36 Ru1 70.4(2) . . ?
C35 C36 C360 125.1(4) . . ?
C360 C36 Ru1 131.7(3) . . ?
C26 C21 P002 119.4(3) . . ?
C26 C21 C22 118.8(4) . . ?
C22 C21 P002 121.4(4) . . ?
C35 C350 H35A 109.5 . . ?
C35 C350 H35B 109.5 . . ?
C35 C350 H35C 109.5 . . ?
H35A C350 H35B 109.5 . . ?
H35A C350 H35C 109.5 . . ?
H35B C350 H35C 109.5 . . ?
C10 C9 P002 120.3(4) . . ?
C10 C9 C14 118.5(4) . . ?
C14 C9 P002 120.6(4) . . ?
C16 C17 H17 119.9 . . ?
C18 C17 C16 120.3(5) . . ?
C18 C17 H17 119.9 . . ?
C26 C25 H25 120.1 . . ?
C24 C25 C26 119.8(4) . . ?
C24 C25 H25 120.1 . . ?
H33A C330 H33B 109.5 . . ?
H33A C330 H33C 109.5 . . ?
H33B C330 H33C 109.5 . . ?
C33 C330 H33A 109.5 . . ?
C33 C330 H33B 109.5 . . ?
C33 C330 H33C 109.5 . . ?
C34 C33 Ru1 70.1(2) . . ?
C34 C33 C330 124.9(4) . . ?
C37 C33 Ru1 72.1(2) . . ?
C37 C33 C34 107.9(4) . . ?
C37 C33 C330 127.0(4) . . ?
C330 C33 Ru1 126.9(3) . . ?
C25 C24 H24 120.0 . . ?
C25 C24 C23 120.1(4) . . ?
C23 C24 H24 120.0 . . ?
C37 C370 H37A 109.5 . . ?
C37 C370 H37B 109.5 . . ?
C37 C370 H37C 109.5 . . ?
H37A C370 H37B 109.5 . . ?
H37A C370 H37C 109.5 . . ?
H37B C370 H37C 109.5 . . ?
C11 C12 H12 120.4 . . ?
C11 C12 C13 119.3(4) . . ?
C13 C12 H12 120.4 . . ?
C29 C30 H30 120.0 . . ?
C31 C30 H30 120.0 . . ?
C31 C30 C29 120.1(5) . . ?
C36 C360 H36A 109.5 . . ?
C36 C360 H36B 109.5 . . ?
C36 C360 H36C 109.5 . . ?
H36A C360 H36B 109.5 . . ?
H36A C360 H36C 109.5 . . ?
H36B C360 H36C 109.5 . . ?
C17 C18 H18 120.1 . . ?
C17 C18 C19 119.9(4) . . ?
C19 C18 H18 120.1 . . ?
C28 C29 C30 119.4(5) . . ?
C28 C29 H29 120.3 . . ?
C30 C29 H29 120.3 . . ?
C10 C11 H11 119.4 . . ?
C12 C11 C10 121.1(5) . . ?
C12 C11 H11 119.4 . . ?
C15 C20 H20 120.1 . . ?
C19 C20 C15 119.8(4) . . ?
C19 C20 H20 120.1 . . ?
C18 C19 C20 120.5(4) . . ?
C18 C19 H19 119.8 . . ?
C20 C19 H19 119.8 . . ?
C24 C23 H23 119.8 . . ?
C22 C23 C24 120.4(4) . . ?
C22 C23 H23 119.8 . . ?
C3 C6 H6A 109.5 . . ?
C3 C6 H6B 109.5 . . ?
C3 C6 H6C 109.5 . . ?
H6A C6 H6B 109.5 . . ?
H6A C6 H6C 109.5 . . ?
H6B C6 H6C 109.5 . . ?
C14 C13 C12 120.1(4) . . ?
C14 C13 H13 119.9 . . ?
C12 C13 H13 119.9 . . ?
C21 C22 H22 119.8 . . ?
C23 C22 C21 120.3(4) . . ?
C23 C22 H22 119.8 . . ?
C27 C32 H32 119.8 . . ?
C27 C32 C31 120.4(5) . . ?
C31 C32 H32 119.8 . . ?
C30 C31 C32 120.5(5) . . ?
C30 C31 H31 119.7 . . ?
C32 C31 H31 119.7 . . ?
C3 C5 H5A 109.5 . . ?
C3 C5 H5B 109.5 . . ?
C3 C5 H5C 109.5 . . ?
H5A C5 H5B 109.5 . . ?
H5A C5 H5C 109.5 . . ?
H5B C5 H5C 109.5 . . ?
C3 C4 H4A 109.5 . . ?
C3 C4 H4B 109.5 . . ?
C3 C4 H4C 109.5 . . ?
H4A C4 H4B 109.5 . . ?
H4A C4 H4C 109.5 . . ?
H4B C4 H4C 109.5 . . ?

loop_
_geom_bond_atom_site_label_1
_geom_bond_atom_site_label_2
_geom_bond_distance
_geom_bond_site_symmetry_2
_geom_bond_publ_flag
Ru1 P002 2.2441(9) . ?
Ru1 P003 2.2525(11) . ?
Ru1 C1 2.014(4) . ?
Ru1 C34 2.224(4) . ?
Ru1 C37 2.259(4) . ?
Ru1 C35 2.245(5) . ?
Ru1 C36 2.272(4) . ?
Ru1 C33 2.248(4) . ?
P002 C7 1.868(4) . ?
P002 C21 1.847(5) . ?
P002 C9 1.825(4) . ?
P003 C15 1.848(4) . ?
P003 C8 1.849(4) . ?
P003 C27 1.828(4) . ?
C1 C2 1.216(6) . ?
C2 C3 1.482(6) . ?
C15 C16 1.379(7) . ?
C15 C20 1.397(6) . ?
C26 H26 0.9300 . ?
C26 C21 1.390(7) . ?
C26 C25 1.388(6) . ?
C34 C35 1.436(5) . ?
C34 C340 1.486(6) . ?
C34 C33 1.457(6) . ?
C16 H16 0.9300 . ?
C16 C17 1.396(6) . ?
C37 C36 1.431(6) . ?
C37 C33 1.416(6) . ?
C37 C370 1.511(6) . ?
C7 H7A 0.9700 . ?
C7 H7B 0.9700 . ?
C7 C8 1.528(5) . ?
C35 C36 1.436(6) . ?
C35 C350 1.506(6) . ?
C8 H8A 0.9700 . ?
C8 H8B 0.9700 . ?
C10 H10 0.9300 . ?
C10 C9 1.381(6) . ?
C10 C11 1.394(6) . ?
C28 H28 0.9300 . ?
C28 C27 1.397(6) . ?
C28 C29 1.386(7) . ?
C340 H34A 0.9600 . ?
C340 H34B 0.9600 . ?
C340 H34C 0.9600 . ?
C27 C32 1.385(6) . ?
C3 C6 1.514(7) . ?
C3 C5 1.533(7) . ?
C3 C4 1.526(7) . ?
C14 H14 0.9300 . ?
C14 C9 1.400(6) . ?
C14 C13 1.384(6) . ?
C36 C360 1.499(6) . ?
C21 C22 1.394(6) . ?
C350 H35A 0.9600 . ?
C350 H35B 0.9600 . ?
C350 H35C 0.9600 . ?
C17 H17 0.9300 . ?
C17 C18 1.373(7) . ?
C25 H25 0.9300 . ?
C25 C24 1.376(6) . ?
C330 H33A 0.9600 . ?
C330 H33B 0.9600 . ?
C330 H33C 0.9600 . ?
C330 C33 1.483(6) . ?
C24 H24 0.9300 . ?
C24 C23 1.386(7) . ?
C370 H37A 0.9600 . ?
C370 H37B 0.9600 . ?
C370 H37C 0.9600 . ?
C12 H12 0.9300 . ?
C12 C11 1.368(7) . ?
C12 C13 1.389(7) . ?
C30 H30 0.9300 . ?
C30 C29 1.388(8) . ?
C30 C31 1.371(7) . ?
C360 H36A 0.9600 . ?
C360 H36B 0.9600 . ?
C360 H36C 0.9600 . ?
C18 H18 0.9300 . ?
C18 C19 1.379(7) . ?
C29 H29 0.9300 . ?
C11 H11 0.9300 . ?
C20 H20 0.9300 . ?
C20 C19 1.387(6) . ?
C19 H19 0.9300 . ?
C23 H23 0.9300 . ?
C23 C22 1.377(6) . ?
C6 H6A 0.9600 . ?
C6 H6B 0.9600 . ?
C6 H6C 0.9600 . ?
C13 H13 0.9300 . ?
C22 H22 0.9300 . ?
C32 H32 0.9300 . ?
C32 C31 1.395(7) . ?
C31 H31 0.9300 . ?
C5 H5A 0.9600 . ?
C5 H5B 0.9600 . ?
C5 H5C 0.9600 . ?
C4 H4A 0.9600 . ?
C4 H4B 0.9600 . ?
C4 H4C 0.9600 . ?

loop_
_geom_torsion_atom_site_label_1
_geom_torsion_atom_site_label_2
_geom_torsion_atom_site_label_3
_geom_torsion_atom_site_label_4
_geom_torsion
_geom_torsion_site_symmetry_1
_geom_torsion_site_symmetry_2
_geom_torsion_site_symmetry_3
_geom_torsion_site_symmetry_4
_geom_torsion_publ_flag
Ru1 P002 C7 C8 -10.3(5) . . . . ?
Ru1 P002 C21 C26 19.2(4) . . . . ?
Ru1 P002 C21 C22 -168.7(3) . . . . ?
Ru1 P002 C9 C10 -79.2(4) . . . . ?
Ru1 P002 C9 C14 91.9(3) . . . . ?
Ru1 P003 C15 C16 17.8(5) . . . . ?
Ru1 P003 C15 C20 -166.1(3) . . . . ?
Ru1 P003 C8 C7 37.2(5) . . . . ?
Ru1 P003 C27 C28 70.7(4) . . . . ?
Ru1 P003 C27 C32 -103.2(4) . . . . ?
Ru1 C34 C35 C36 -62.9(3) . . . . ?
Ru1 C34 C35 C350 124.9(4) . . . . ?
Ru1 C34 C33 C37 62.6(3) . . . . ?
Ru1 C34 C33 C330 -121.7(4) . . . . ?
Ru1 C37 C36 C35 61.4(3) . . . . ?
Ru1 C37 C36 C360 -128.5(4) . . . . ?
Ru1 C37 C33 C34 -61.3(3) . . . . ?
Ru1 C37 C33 C330 123.1(4) . . . . ?
Ru1 C35 C36 C37 -61.8(3) . . . . ?
Ru1 C35 C36 C360 127.9(4) . . . . ?
P002 C7 C8 P003 -16.6(6) . . . . ?
P002 C21 C22 C23 -172.3(4) . . . . ?
P003 C15 C16 C17 175.5(3) . . . . ?
P003 C15 C20 C19 -174.7(4) . . . . ?
P003 C27 C32 C31 172.9(4) . . . . ?
C15 P003 C8 C7 165.3(4) . . . . ?
C15 P003 C27 C28 -64.3(4) . . . . ?
C15 P003 C27 C32 121.8(4) . . . . ?
C15 C16 C17 C18 -0.4(7) . . . . ?
C15 C20 C19 C18 -1.2(7) . . . . ?
C26 C21 C22 C23 -0.2(7) . . . . ?
C26 C25 C24 C23 0.8(7) . . . . ?
C34 C35 C36 Ru1 61.6(3) . . . . ?
C34 C35 C36 C37 -0.2(5) . . . . ?
C34 C35 C36 C360 -170.5(4) . . . . ?
C16 C15 C20 C19 1.5(7) . . . . ?
C16 C17 C18 C19 0.7(7) . . . . ?
C7 P002 C21 C26 -102.9(4) . . . . ?
C7 P002 C21 C22 69.2(4) . . . . ?
C7 P002 C9 C10 43.8(4) . . . . ?
C7 P002 C9 C14 -145.0(4) . . . . ?
C35 C34 C33 Ru1 -64.0(3) . . . . ?
C35 C34 C33 C37 -1.4(5) . . . . ?
C35 C34 C33 C330 174.3(4) . . . . ?
C8 P003 C15 C16 -101.3(4) . . . . ?
C8 P003 C15 C20 74.9(5) . . . . ?
C8 P003 C27 C28 -167.8(3) . . . . ?
C8 P003 C27 C32 18.3(4) . . . . ?
C28 C27 C32 C31 -0.9(7) . . . . ?
C340 C34 C35 Ru1 -119.7(5) . . . . ?
C340 C34 C35 C36 177.4(4) . . . . ?
C340 C34 C35 C350 5.2(8) . . . . ?
C340 C34 C33 Ru1 119.5(4) . . . . ?
C340 C34 C33 C37 -177.9(4) . . . . ?
C340 C34 C33 C330 -2.3(7) . . . . ?
C27 P003 C15 C16 150.8(4) . . . . ?
C27 P003 C15 C20 -33.1(4) . . . . ?
C27 P003 C8 C7 -90.1(4) . . . . ?
C27 C28 C29 C30 -0.9(7) . . . . ?
C27 C32 C31 C30 0.6(8) . . . . ?
C36 C37 C33 Ru1 62.5(3) . . . . ?
C36 C37 C33 C34 1.2(5) . . . . ?
C36 C37 C33 C330 -174.3(4) . . . . ?
C21 P002 C7 C8 118.1(5) . . . . ?
C21 P002 C9 C10 147.7(4) . . . . ?
C21 P002 C9 C14 -41.2(4) . . . . ?
C21 C26 C25 C24 -0.8(7) . . . . ?
C350 C35 C36 Ru1 -126.1(4) . . . . ?
C350 C35 C36 C37 172.1(4) . . . . ?
C350 C35 C36 C360 1.8(7) . . . . ?
C9 P002 C7 C8 -135.7(4) . . . . ?
C9 P002 C21 C26 149.1(4) . . . . ?
C9 P002 C21 C22 -38.9(5) . . . . ?
C9 C10 C11 C12 -0.7(7) . . . . ?
C9 C14 C13 C12 -0.9(7) . . . . ?
C17 C18 C19 C20 0.0(7) . . . . ?
C25 C26 C21 P002 172.7(4) . . . . ?
C25 C26 C21 C22 0.5(7) . . . . ?
C25 C24 C23 C22 -0.6(8) . . . . ?
C33 C34 C35 Ru1 63.9(3) . . . . ?
C33 C34 C35 C36 1.0(5) . . . . ?
C33 C34 C35 C350 -171.2(4) . . . . ?
C33 C37 C36 Ru1 -62.0(3) . . . . ?
C33 C37 C36 C35 -0.6(5) . . . . ?
C33 C37 C36 C360 169.5(4) . . . . ?
C24 C23 C22 C21 0.3(8) . . . . ?
C370 C37 C36 Ru1 125.1(4) . . . . ?
C370 C37 C36 C35 -173.5(4) . . . . ?
C370 C37 C36 C360 -3.4(7) . . . . ?
C370 C37 C33 Ru1 -124.5(4) . . . . ?
C370 C37 C33 C34 174.2(4) . . . . ?
C370 C37 C33 C330 -1.4(7) . . . . ?
C29 C28 C27 P003 -173.1(4) . . . . ?
C29 C28 C27 C32 1.0(7) . . . . ?
C29 C30 C31 C32 -0.4(8) . . . . ?
C11 C10 C9 P002 171.7(4) . . . . ?
C11 C10 C9 C14 0.4(7) . . . . ?
C11 C12 C13 C14 0.6(7) . . . . ?
C20 C15 C16 C17 -0.7(7) . . . . ?
C13 C14 C9 P002 -170.9(3) . . . . ?
C13 C14 C9 C10 0.5(6) . . . . ?
C13 C12 C11 C10 0.2(7) . . . . ?
C31 C30 C29 C28 0.5(8) . . . . ?

loop_
_exptl_oxdiff_crystal_face_indexfrac_h
_exptl_oxdiff_crystal_face_indexfrac_k
_exptl_oxdiff_crystal_face_indexfrac_l
_exptl_oxdiff_crystal_face_x
_exptl_oxdiff_crystal_face_y
_exptl_oxdiff_crystal_face_z
2.0083 -12.0864 -13.4182 0.0416 -0.2626 0.9640
-1.3003 26.9734 -1.1297 -0.1828 0.9758 -0.1197
1.1617 -26.7180 2.3530 0.1846 -0.9821 0.0378
-0.4923 -5.9314 -14.4767 0.1761 0.0249 0.9841
12.1907 1.6764 -3.5643 -0.9519 -0.1813 0.2470
2.3053 6.1777 13.9391 -0.3176 -0.0519 -0.9468
-11.9877 -1.0473 5.0037 0.9219 0.1765 -0.3448
